data_4126805
loop_
_publ_author_name
'Kosai, Tomoyuki'
'Iwamoto, Takeaki'

_publ_section_title
;
 A Stable Push-Pull Disilene: Substantial Donor-Acceptor Interactions
 through the Si=Si Double Bond.
;
_journal_name_full 'Journal of the American Chemical Society'
_journal_paper_doi 10.1021/jacs.7b09989
_journal_year 2017
_chemical_formula_moiety 'C34 H70 Si6'
_chemical_formula_sum 'C34 H70 Si6'
_chemical_formula_weight 647.44
_chemical_name_systematic
;
 ?
;
_space_group_crystal_system triclinic
_space_group_IT_number 2
_space_group_name_Hall '-P 1'
_space_group_name_H-M_alt 'P -1'
_symmetry_space_group_name_Hall '-P 1'
_symmetry_space_group_name_H-M 'P -1'
_atom_sites_solution_hydrogens geom
_audit_creation_method SHELXL-2014
_cell_angle_alpha 89.9860(10)
_cell_angle_beta 86.4040(10)
_cell_angle_gamma 79.8160(10)
_cell_formula_units_Z 4
_cell_length_a 9.4276(2)
_cell_length_b 20.6936(4)
_cell_length_c 21.2036(4)
_cell_measurement_reflns_used 9958
_cell_measurement_temperature 100(2)
_cell_measurement_theta_max 33.93
_cell_measurement_theta_min 2.20
_cell_volume 4063.19(14)
_computing_cell_refinement 'Bruker SAINT'
_computing_data_collection 'Bruker APEX2'
_computing_data_reduction 'Bruker SAINT'
_computing_molecular_graphics 'Bruker SHELXTL'
_computing_publication_material 'Bruker SHELXTL'
_computing_structure_refinement 'SHELXL-2014 (Sheldrick 2014)'
_computing_structure_solution 'SHELXS-97 (Sheldrick 2008)'
_diffrn_ambient_temperature 100(2)
_diffrn_detector_area_resol_mean 8.333
_diffrn_measured_fraction_theta_full 1.000
_diffrn_measured_fraction_theta_max 1.000
_diffrn_measurement_device_type 'Bruker APEXII CCD area detector'
_diffrn_measurement_method 'phi and omega scans'
_diffrn_radiation_monochromator 'Bruker Helios multilayer confocal mirror'
_diffrn_radiation_source 'Bruker TXS fine-focus rotating anode'
_diffrn_radiation_type MoK\a
_diffrn_radiation_wavelength 0.71073
_diffrn_reflns_av_R_equivalents 0.0251
_diffrn_reflns_av_unetI/netI 0.0256
_diffrn_reflns_Laue_measured_fraction_full 1.000
_diffrn_reflns_Laue_measured_fraction_max 1.000
_diffrn_reflns_limit_h_max 12
_diffrn_reflns_limit_h_min -12
_diffrn_reflns_limit_k_max 26
_diffrn_reflns_limit_k_min -26
_diffrn_reflns_limit_l_max 27
_diffrn_reflns_limit_l_min -27
_diffrn_reflns_number 61502
_diffrn_reflns_point_group_measured_fraction_full 1.000
_diffrn_reflns_point_group_measured_fraction_max 1.000
_diffrn_reflns_theta_full 25.242
_diffrn_reflns_theta_max 27.500
_diffrn_reflns_theta_min 0.962
_exptl_absorpt_coefficient_mu 0.226
_exptl_absorpt_correction_T_max 0.7467
_exptl_absorpt_correction_T_min 0.6777
_exptl_absorpt_correction_type empirical
_exptl_absorpt_process_details 'SADABS Sheldrick 1996'
_exptl_crystal_colour yellow
_exptl_crystal_density_diffrn 1.058
_exptl_crystal_description block
_exptl_crystal_F_000 1432
_exptl_crystal_size_max 0.150
_exptl_crystal_size_mid 0.050
_exptl_crystal_size_min 0.050
_refine_diff_density_max 2.680
_refine_diff_density_min -0.695
_refine_diff_density_rms 0.063
_refine_ls_extinction_method none
_refine_ls_goodness_of_fit_ref 1.011
_refine_ls_hydrogen_treatment constr
_refine_ls_matrix_type full
_refine_ls_number_parameters 761
_refine_ls_number_reflns 18671
_refine_ls_number_restraints 0
_refine_ls_restrained_S_all 1.011
_refine_ls_R_factor_all 0.0543
_refine_ls_R_factor_gt 0.0448
_refine_ls_shift/su_max 0.001
_refine_ls_shift/su_mean 0.000
_refine_ls_structure_factor_coef Fsqd
_refine_ls_weighting_details 'w=1/[\s^2^(Fo^2^)+(0.0629P)^2^+3.8234P] where P=(Fo^2^+2Fc^2^)/3'
_refine_ls_weighting_scheme calc
_refine_ls_wR_factor_gt 0.1175
_refine_ls_wR_factor_ref 0.1240
_reflns_Friedel_coverage 0.000
_reflns_number_gt 15794
_reflns_number_total 18671
_reflns_threshold_expression 'I > 2\s(I)'
_cod_data_source_file ja7b09989_si_002.cif
_cod_data_source_block Compound_2__TK50a
_cod_original_cell_volume 4063.20(14)
_cod_database_code 4126805
_shelx_space_group_comment
;
The symmetry employed for this shelxl refinement is uniquely defined
by the following loop, which should always be used as a source of
symmetry information in preference to the above space-group names.
They are only intended as comments.
;
_shelx_estimated_absorpt_t_min 0.967
_shelx_estimated_absorpt_t_max 0.989
_shelxl_version_number 2014-3

loop_
_space_group_symop_operation_xyz
'x, y, z'
'-x, -y, -z'

loop_
_atom_site_label
_atom_site_type_symbol
_atom_site_fract_x
_atom_site_fract_y
_atom_site_fract_z
_atom_site_U_iso_or_equiv
_atom_site_adp_type
_atom_site_occupancy
_atom_site_site_symmetry_order
_atom_site_calc_flag
_atom_site_refinement_flags_posn
_atom_site_refinement_flags_adp
Si1 Si 0.39583(5) 0.25306(2) 0.33129(2) 0.01276(10) Uani 1 1 d . .
Si2 Si 0.44035(5) 0.24981(2) 0.22896(2) 0.01543(10) Uani 1 1 d . .
Si3 Si 0.57837(6) 0.34919(2) 0.40070(2) 0.01796(11) Uani 1 1 d . .
Si4 Si 0.25414(6) 0.39934(2) 0.37161(2) 0.02023(11) Uani 1 1 d . .
Si5 Si 0.58194(5) 0.11986(2) 0.37638(2) 0.01697(10) Uani 1 1 d . .
Si6 Si 0.24513(5) 0.13897(2) 0.39501(2) 0.01671(10) Uani 1 1 d . .
C1 C 0.39638(18) 0.32462(8) 0.38832(8) 0.0137(3) Uani 1 1 d . .
C2 C 0.33943(19) 0.29275(8) 0.45022(8) 0.0151(3) Uani 1 1 d . .
H1 H 0.3630 0.3164 0.4876 0.018 Uiso 1 1 calc R U
H2 H 0.2331 0.2971 0.4507 0.018 Uiso 1 1 calc R U
C3 C 0.40752(19) 0.21979(8) 0.45397(8) 0.0153(3) Uani 1 1 d . .
H3 H 0.3534 0.1987 0.4872 0.018 Uiso 1 1 calc R U
H4 H 0.5083 0.2161 0.4662 0.018 Uiso 1 1 calc R U
C4 C 0.40699(18) 0.18242(8) 0.38914(8) 0.0133(3) Uani 1 1 d . .
C5 C 0.4646(2) 0.32853(9) 0.18662(9) 0.0206(4) Uani 1 1 d . .
H5 H 0.4794 0.3605 0.2198 0.025 Uiso 1 1 calc R U
C6 C 0.6025(3) 0.31634(12) 0.14304(12) 0.0382(5) Uani 1 1 d . .
H6 H 0.5923 0.2853 0.1094 0.057 Uiso 1 1 calc R U
H7 H 0.6847 0.2980 0.1675 0.057 Uiso 1 1 calc R U
H8 H 0.6187 0.3579 0.1243 0.057 Uiso 1 1 calc R U
C7 C 0.3375(3) 0.36179(11) 0.15014(11) 0.0339(5) Uani 1 1 d . .
H9 H 0.3598 0.4025 0.1317 0.051 Uiso 1 1 calc R U
H10 H 0.2510 0.3719 0.1790 0.051 Uiso 1 1 calc R U
H11 H 0.3204 0.3323 0.1164 0.051 Uiso 1 1 calc R U
C8 C 0.39025(19) 0.18206(8) 0.17923(8) 0.0150(3) Uani 1 1 d . .
C9 C 0.49670(19) 0.12912(9) 0.15531(8) 0.0161(3) Uani 1 1 d . .
C10 C 0.4541(2) 0.07392(9) 0.12962(8) 0.0192(4) Uani 1 1 d . .
H12 H 0.5262 0.0383 0.1147 0.023 Uiso 1 1 calc R U
C11 C 0.3098(2) 0.06945(9) 0.12513(8) 0.0191(4) Uani 1 1 d . .
C12 C 0.2064(2) 0.12396(9) 0.14350(8) 0.0185(4) Uani 1 1 d . .
H13 H 0.1075 0.1229 0.1380 0.022 Uiso 1 1 calc R U
C13 C 0.24338(19) 0.18012(9) 0.16972(8) 0.0161(3) Uani 1 1 d . .
C14 C 0.6572(2) 0.13240(9) 0.15165(9) 0.0200(4) Uani 1 1 d . .
H14 H 0.6705 0.1706 0.1781 0.024 Uiso 1 1 calc R U
C15 C 0.7535(2) 0.07109(10) 0.17568(11) 0.0281(4) Uani 1 1 d . .
H15 H 0.7188 0.0616 0.2186 0.042 Uiso 1 1 calc R U
H16 H 0.8531 0.0788 0.1760 0.042 Uiso 1 1 calc R U
H17 H 0.7502 0.0337 0.1478 0.042 Uiso 1 1 calc R U
C16 C 0.7074(2) 0.14516(11) 0.08331(10) 0.0307(5) Uani 1 1 d . .
H18 H 0.6999 0.1074 0.0566 0.046 Uiso 1 1 calc R U
H19 H 0.8080 0.1517 0.0817 0.046 Uiso 1 1 calc R U
H20 H 0.6464 0.1846 0.0679 0.046 Uiso 1 1 calc R U
C17 C 0.2676(2) 0.00632(9) 0.10178(10) 0.0252(4) Uani 1 1 d . .
H21 H 0.3582 -0.0231 0.0853 0.030 Uiso 1 1 calc R U
C18 C 0.2023(3) -0.02891(11) 0.15652(12) 0.0375(5) Uani 1 1 d . .
H22 H 0.2709 -0.0371 0.1897 0.056 Uiso 1 1 calc R U
H23 H 0.1815 -0.0708 0.1414 0.056 Uiso 1 1 calc R U
H24 H 0.1127 -0.0015 0.1736 0.056 Uiso 1 1 calc R U
C19 C 0.1666(3) 0.01727(12) 0.04809(12) 0.0432(6) Uani 1 1 d . .
H25 H 0.0761 0.0456 0.0629 0.065 Uiso 1 1 calc R U
H26 H 0.1463 -0.0251 0.0339 0.065 Uiso 1 1 calc R U
H27 H 0.2123 0.0383 0.0128 0.065 Uiso 1 1 calc R U
C20 C 0.1234(2) 0.23880(9) 0.18423(8) 0.0189(4) Uani 1 1 d . .
H28 H 0.1688 0.2747 0.2014 0.023 Uiso 1 1 calc R U
C21 C 0.0073(2) 0.22537(11) 0.23360(10) 0.0279(4) Uani 1 1 d . .
H29 H -0.0349 0.1883 0.2195 0.042 Uiso 1 1 calc R U
H30 H -0.0683 0.2644 0.2390 0.042 Uiso 1 1 calc R U
H31 H 0.0507 0.2148 0.2740 0.042 Uiso 1 1 calc R U
C22 C 0.0537(2) 0.26414(10) 0.12339(10) 0.0277(4) Uani 1 1 d . .
H32 H 0.1289 0.2720 0.0918 0.042 Uiso 1 1 calc R U
H33 H -0.0140 0.3052 0.1325 0.042 Uiso 1 1 calc R U
H34 H 0.0016 0.2314 0.1070 0.042 Uiso 1 1 calc R U
C23 C 0.6961(2) 0.29287(10) 0.45323(10) 0.0252(4) Uani 1 1 d . .
H35 H 0.7143 0.2483 0.4354 0.038 Uiso 1 1 calc R U
H36 H 0.6474 0.2927 0.4954 0.038 Uiso 1 1 calc R U
H37 H 0.7881 0.3082 0.4563 0.038 Uiso 1 1 calc R U
C24 C 0.5579(3) 0.42903(10) 0.44554(10) 0.0306(5) Uani 1 1 d . .
H38 H 0.6535 0.4392 0.4520 0.046 Uiso 1 1 calc R U
H39 H 0.5064 0.4252 0.4866 0.046 Uiso 1 1 calc R U
H40 H 0.5030 0.4642 0.4214 0.046 Uiso 1 1 calc R U
C25 C 0.6821(2) 0.35610(12) 0.32381(10) 0.0311(5) Uani 1 1 d . .
H41 H 0.6289 0.3909 0.2987 0.047 Uiso 1 1 calc R U
H42 H 0.6952 0.3143 0.3006 0.047 Uiso 1 1 calc R U
H43 H 0.7768 0.3667 0.3317 0.047 Uiso 1 1 calc R U
C26 C 0.1850(3) 0.44553(10) 0.44684(10) 0.0315(5) Uani 1 1 d . .
H44 H 0.1165 0.4851 0.4371 0.047 Uiso 1 1 calc R U
H45 H 0.2660 0.4580 0.4678 0.047 Uiso 1 1 calc R U
H46 H 0.1362 0.4175 0.4749 0.047 Uiso 1 1 calc R U
C27 C 0.3202(3) 0.45897(10) 0.31521(10) 0.0343(5) Uani 1 1 d . .
H47 H 0.3430 0.4382 0.2734 0.051 Uiso 1 1 calc R U
H48 H 0.4072 0.4719 0.3305 0.051 Uiso 1 1 calc R U
H49 H 0.2450 0.4979 0.3123 0.051 Uiso 1 1 calc R U
C28 C 0.0910(2) 0.37553(11) 0.33870(12) 0.0343(5) Uani 1 1 d . .
H50 H 0.0188 0.4150 0.3328 0.051 Uiso 1 1 calc R U
H51 H 0.0503 0.3461 0.3681 0.051 Uiso 1 1 calc R U
H52 H 0.1184 0.3530 0.2979 0.051 Uiso 1 1 calc R U
C29 C 0.7365(2) 0.15116(10) 0.33421(9) 0.0232(4) Uani 1 1 d . .
H53 H 0.8248 0.1184 0.3363 0.035 Uiso 1 1 calc R U
H54 H 0.7497 0.1921 0.3544 0.035 Uiso 1 1 calc R U
H55 H 0.7158 0.1594 0.2899 0.035 Uiso 1 1 calc R U
C30 C 0.6477(2) 0.09039(10) 0.45514(10) 0.0302(5) Uani 1 1 d . .
H56 H 0.5672 0.0788 0.4817 0.045 Uiso 1 1 calc R U
H57 H 0.6860 0.1253 0.4759 0.045 Uiso 1 1 calc R U
H58 H 0.7240 0.0517 0.4488 0.045 Uiso 1 1 calc R U
C31 C 0.5571(2) 0.04651(9) 0.32961(10) 0.0248(4) Uani 1 1 d . .
H59 H 0.5117 0.0610 0.2905 0.037 Uiso 1 1 calc R U
H60 H 0.4953 0.0213 0.3546 0.037 Uiso 1 1 calc R U
H61 H 0.6513 0.0189 0.3193 0.037 Uiso 1 1 calc R U
C32 C 0.2703(2) 0.07459(10) 0.45790(9) 0.0262(4) Uani 1 1 d . .
H62 H 0.1844 0.0539 0.4625 0.039 Uiso 1 1 calc R U
H63 H 0.2845 0.0951 0.4981 0.039 Uiso 1 1 calc R U
H64 H 0.3550 0.0412 0.4458 0.039 Uiso 1 1 calc R U
C33 C 0.0764(2) 0.19723(10) 0.42186(10) 0.0247(4) Uani 1 1 d . .
H65 H 0.0589 0.2333 0.3918 0.037 Uiso 1 1 calc R U
H66 H 0.0877 0.2149 0.4638 0.037 Uiso 1 1 calc R U
H67 H -0.0056 0.1739 0.4240 0.037 Uiso 1 1 calc R U
C34 C 0.2119(2) 0.09751(10) 0.31998(9) 0.0233(4) Uani 1 1 d . .
H68 H 0.1077 0.1016 0.3160 0.035 Uiso 1 1 calc R U
H69 H 0.2559 0.0510 0.3209 0.035 Uiso 1 1 calc R U
H70 H 0.2548 0.1184 0.2838 0.035 Uiso 1 1 calc R U
Si7 Si 0.21513(5) 0.33004(2) 0.82267(2) 0.01361(10) Uani 1 1 d . .
Si8 Si 0.25916(6) 0.32484(2) 0.72132(2) 0.01856(11) Uani 1 1 d . .
Si9 Si 0.39307(6) 0.42451(3) 0.89459(3) 0.02348(12) Uani 1 1 d . .
Si10 Si 0.08792(6) 0.48152(3) 0.84719(3) 0.02333(12) Uani 1 1 d . .
Si11 Si 0.34238(6) 0.19343(3) 0.88732(3) 0.02205(12) Uani 1 1 d . .
Si12 Si 0.00724(6) 0.23551(3) 0.88218(3) 0.02217(12) Uani 1 1 d . .
C35 C 0.2132(2) 0.40502(8) 0.87470(8) 0.0159(3) Uani 1 1 d . .
C36 C 0.1328(2) 0.38127(9) 0.93591(9) 0.0217(4) Uani 1 1 d . .
H71 H 0.1534 0.4061 0.9731 0.026 Uiso 1 1 calc R U
H72 H 0.0273 0.3908 0.9314 0.026 Uiso 1 1 calc R U
C37 C 0.1799(2) 0.30823(9) 0.94674(8) 0.0211(4) Uani 1 1 d . .
H73 H 0.1118 0.2934 0.9787 0.025 Uiso 1 1 calc R U
H74 H 0.2767 0.3007 0.9639 0.025 Uiso 1 1 calc R U
C38 C 0.18582(19) 0.26597(8) 0.88454(8) 0.0152(3) Uani 1 1 d . .
C39 C 0.3075(2) 0.39951(9) 0.67844(8) 0.0193(4) Uani 1 1 d . .
H75 H 0.3275 0.4300 0.7120 0.023 Uiso 1 1 calc R U
C40 C 0.4477(3) 0.38151(11) 0.63714(11) 0.0353(5) Uani 1 1 d . .
H76 H 0.4318 0.3542 0.6014 0.053 Uiso 1 1 calc R U
H77 H 0.5228 0.3571 0.6622 0.053 Uiso 1 1 calc R U
H78 H 0.4784 0.4217 0.6213 0.053 Uiso 1 1 calc R U
C41 C 0.1912(3) 0.43910(11) 0.63990(11) 0.0327(5) Uani 1 1 d . .
H79 H 0.2255 0.4780 0.6229 0.049 Uiso 1 1 calc R U
H80 H 0.1030 0.4528 0.6671 0.049 Uiso 1 1 calc R U
H81 H 0.1704 0.4119 0.6050 0.049 Uiso 1 1 calc R U
C42 C 0.2149(2) 0.25444(8) 0.67419(8) 0.0154(3) Uani 1 1 d . .
C43 C 0.31497(19) 0.19499(9) 0.66485(8) 0.0160(3) Uani 1 1 d . .
C44 C 0.26635(19) 0.13920(9) 0.64405(8) 0.0175(3) Uani 1 1 d . .
H82 H 0.3331 0.0992 0.6387 0.021 Uiso 1 1 calc R U
C45 C 0.12298(19) 0.14041(9) 0.63087(8) 0.0171(3) Uani 1 1 d . .
C46 C 0.0298(2) 0.20031(9) 0.63391(8) 0.0184(4) Uani 1 1 d . .
H83 H -0.0659 0.2027 0.6212 0.022 Uiso 1 1 calc R U
C47 C 0.0731(2) 0.25733(9) 0.65522(8) 0.0175(3) Uani 1 1 d . .
C48 C 0.47556(19) 0.19236(9) 0.67220(9) 0.0188(4) Uani 1 1 d . .
H84 H 0.4858 0.2289 0.7015 0.023 Uiso 1 1 calc R U
C49 C 0.5566(2) 0.12853(11) 0.69868(11) 0.0305(5) Uani 1 1 d . .
H85 H 0.5073 0.1185 0.7386 0.046 Uiso 1 1 calc R U
H86 H 0.6556 0.1336 0.7061 0.046 Uiso 1 1 calc R U
H87 H 0.5586 0.0926 0.6683 0.046 Uiso 1 1 calc R U
C50 C 0.5494(2) 0.20477(11) 0.60818(9) 0.0259(4) Uani 1 1 d . .
H88 H 0.5485 0.1676 0.5796 0.039 Uiso 1 1 calc R U
H89 H 0.6494 0.2096 0.6138 0.039 Uiso 1 1 calc R U
H90 H 0.4975 0.2451 0.5901 0.039 Uiso 1 1 calc R U
C51 C 0.0714(2) 0.07648(9) 0.61739(10) 0.0229(4) Uani 1 1 d . .
H91 H 0.1551 0.0452 0.5973 0.028 Uiso 1 1 calc R U
C52 C 0.0259(2) 0.04672(10) 0.68007(11) 0.0328(5) Uani 1 1 d . .
H92 H 0.1062 0.0415 0.7080 0.049 Uiso 1 1 calc R U
H93 H 0.0003 0.0037 0.6720 0.049 Uiso 1 1 calc R U
H94 H -0.0577 0.0759 0.7003 0.049 Uiso 1 1 calc R U
C53 C -0.0509(2) 0.08355(11) 0.57257(11) 0.0321(5) Uani 1 1 d . .
H95 H -0.1397 0.1077 0.5940 0.048 Uiso 1 1 calc R U
H96 H -0.0664 0.0399 0.5599 0.048 Uiso 1 1 calc R U
H97 H -0.0252 0.1076 0.5350 0.048 Uiso 1 1 calc R U
C54 C -0.0360(2) 0.32077(9) 0.65668(10) 0.0243(4) Uani 1 1 d . .
H98 H 0.0135 0.3563 0.6717 0.029 Uiso 1 1 calc R U
C55 C -0.1671(2) 0.31871(11) 0.70301(12) 0.0372(5) Uani 1 1 d . .
H99 H -0.2172 0.2837 0.6902 0.056 Uiso 1 1 calc R U
H100 H -0.2332 0.3609 0.7027 0.056 Uiso 1 1 calc R U
H101 H -0.1345 0.3102 0.7457 0.056 Uiso 1 1 calc R U
C56 C -0.0837(3) 0.33909(11) 0.59082(12) 0.0415(6) Uani 1 1 d . .
H102 H 0.0014 0.3404 0.5622 0.062 Uiso 1 1 calc R U
H103 H -0.1463 0.3823 0.5924 0.062 Uiso 1 1 calc R U
H104 H -0.1370 0.3063 0.5755 0.062 Uiso 1 1 calc R U
C57 C 0.4827(2) 0.37036(11) 0.95706(10) 0.0287(4) Uani 1 1 d . .
H105 H 0.5029 0.3247 0.9419 0.043 Uiso 1 1 calc R U
H106 H 0.4185 0.3738 0.9956 0.043 Uiso 1 1 calc R U
H107 H 0.5734 0.3843 0.9663 0.043 Uiso 1 1 calc R U
C58 C 0.3715(3) 0.50768(11) 0.93358(13) 0.0443(6) Uani 1 1 d . .
H108 H 0.4669 0.5183 0.9397 0.066 Uiso 1 1 calc R U
H109 H 0.3178 0.5072 0.9746 0.066 Uiso 1 1 calc R U
H110 H 0.3184 0.5408 0.9067 0.066 Uiso 1 1 calc R U
C59 C 0.5205(3) 0.42083(16) 0.82332(11) 0.0462(7) Uani 1 1 d . .
H111 H 0.6130 0.4307 0.8355 0.069 Uiso 1 1 calc R U
H112 H 0.4798 0.4531 0.7925 0.069 Uiso 1 1 calc R U
H113 H 0.5358 0.3767 0.8044 0.069 Uiso 1 1 calc R U
C60 C 0.0049(3) 0.53363(12) 0.91655(11) 0.0401(6) Uani 1 1 d . .
H114 H -0.0567 0.5732 0.9017 0.060 Uiso 1 1 calc R U
H115 H 0.0813 0.5463 0.9406 0.060 Uiso 1 1 calc R U
H116 H -0.0535 0.5088 0.9437 0.060 Uiso 1 1 calc R U
C61 C 0.1772(3) 0.53519(10) 0.79186(10) 0.0339(5) Uani 1 1 d . .
H117 H 0.1154 0.5784 0.7898 0.051 Uiso 1 1 calc R U
H118 H 0.1922 0.5150 0.7496 0.051 Uiso 1 1 calc R U
H119 H 0.2706 0.5402 0.8073 0.051 Uiso 1 1 calc R U
C62 C -0.0709(2) 0.46179(12) 0.80655(12) 0.0371(5) Uani 1 1 d . .
H120 H -0.1322 0.4413 0.8366 0.056 Uiso 1 1 calc R U
H121 H -0.0365 0.4314 0.7712 0.056 Uiso 1 1 calc R U
H122 H -0.1268 0.5023 0.7906 0.056 Uiso 1 1 calc R U
C63 C 0.5200(2) 0.21257(10) 0.85510(11) 0.0284(4) Uani 1 1 d . .
H123 H 0.5387 0.2522 0.8759 0.043 Uiso 1 1 calc R U
H124 H 0.5169 0.2198 0.8095 0.043 Uiso 1 1 calc R U
H125 H 0.5972 0.1757 0.8631 0.043 Uiso 1 1 calc R U
C64 C 0.3682(3) 0.16808(13) 0.97133(11) 0.0411(6) Uani 1 1 d . .
H126 H 0.4373 0.1268 0.9721 0.062 Uiso 1 1 calc R U
H127 H 0.2755 0.1620 0.9918 0.062 Uiso 1 1 calc R U
H128 H 0.4052 0.2023 0.9939 0.062 Uiso 1 1 calc R U
C65 C 0.3129(3) 0.11908(10) 0.84293(12) 0.0354(5) Uani 1 1 d . .
H129 H 0.2885 0.1314 0.7998 0.053 Uiso 1 1 calc R U
H130 H 0.2335 0.1011 0.8643 0.053 Uiso 1 1 calc R U
H131 H 0.4012 0.0859 0.8415 0.053 Uiso 1 1 calc R U
C66 C -0.1477(2) 0.30443(13) 0.89372(15) 0.0472(7) Uani 1 1 d . .
H132 H -0.1398 0.3376 0.8613 0.071 Uiso 1 1 calc R U
H133 H -0.1471 0.3242 0.9357 0.071 Uiso 1 1 calc R U
H134 H -0.2382 0.2879 0.8903 0.071 Uiso 1 1 calc R U
C67 C -0.0158(3) 0.17794(13) 0.94911(10) 0.0384(6) Uani 1 1 d . .
H135 H -0.0040 0.1993 0.9892 0.058 Uiso 1 1 calc R U
H136 H 0.0570 0.1379 0.9433 0.058 Uiso 1 1 calc R U
H137 H -0.1125 0.1666 0.9497 0.058 Uiso 1 1 calc R U
C68 C -0.0131(2) 0.18990(11) 0.80747(10) 0.0300(5) Uani 1 1 d . .
H138 H -0.1154 0.1959 0.7988 0.045 Uiso 1 1 calc R U
H139 H 0.0247 0.1431 0.8125 0.045 Uiso 1 1 calc R U
H140 H 0.0410 0.2070 0.7722 0.045 Uiso 1 1 calc R U

loop_
_atom_site_aniso_label
_atom_site_aniso_U_11
_atom_site_aniso_U_22
_atom_site_aniso_U_33
_atom_site_aniso_U_23
_atom_site_aniso_U_13
_atom_site_aniso_U_12
Si1 0.0160(2) 0.0102(2) 0.0123(2) 0.00053(16) -0.00215(17) -0.00273(17)
Si2 0.0205(2) 0.0132(2) 0.0132(2) 0.00031(17) -0.00139(18) -0.00457(18)
Si3 0.0203(2) 0.0186(2) 0.0173(2) -0.00136(18) -0.00175(19) -0.00969(19)
Si4 0.0264(3) 0.0125(2) 0.0201(2) -0.00122(18) -0.0058(2) 0.00261(19)
Si5 0.0169(2) 0.0135(2) 0.0194(2) 0.00044(18) -0.00336(18) 0.00104(18)
Si6 0.0172(2) 0.0149(2) 0.0194(2) 0.00217(18) -0.00126(18) -0.00658(18)
C1 0.0168(8) 0.0106(7) 0.0138(7) 0.0002(6) -0.0027(6) -0.0026(6)
C2 0.0164(8) 0.0142(8) 0.0148(8) 0.0000(6) -0.0014(6) -0.0027(6)
C3 0.0176(8) 0.0143(8) 0.0142(8) 0.0011(6) -0.0028(6) -0.0029(6)
C4 0.0142(8) 0.0114(7) 0.0144(7) 0.0012(6) -0.0019(6) -0.0021(6)
C5 0.0280(10) 0.0158(8) 0.0187(8) 0.0024(7) -0.0019(7) -0.0055(7)
C6 0.0378(13) 0.0302(12) 0.0456(13) 0.0122(10) 0.0132(10) -0.0086(10)
C7 0.0368(12) 0.0284(11) 0.0373(12) 0.0164(9) -0.0084(10) -0.0060(9)
C8 0.0186(8) 0.0150(8) 0.0118(7) 0.0006(6) -0.0006(6) -0.0040(6)
C9 0.0177(8) 0.0164(8) 0.0142(8) 0.0009(6) -0.0001(6) -0.0030(7)
C10 0.0219(9) 0.0158(8) 0.0188(8) -0.0026(7) 0.0013(7) -0.0012(7)
C11 0.0233(9) 0.0167(8) 0.0182(8) -0.0020(7) -0.0016(7) -0.0060(7)
C12 0.0171(9) 0.0214(9) 0.0178(8) -0.0006(7) -0.0015(7) -0.0055(7)
C13 0.0181(8) 0.0179(8) 0.0123(7) 0.0008(6) -0.0003(6) -0.0031(7)
C14 0.0177(9) 0.0201(9) 0.0222(9) -0.0037(7) 0.0024(7) -0.0044(7)
C15 0.0192(10) 0.0263(10) 0.0370(11) -0.0032(9) 0.0000(8) -0.0002(8)
C16 0.0286(11) 0.0376(12) 0.0268(10) -0.0035(9) 0.0075(8) -0.0114(9)
C17 0.0269(10) 0.0178(9) 0.0320(10) -0.0048(8) -0.0027(8) -0.0068(8)
C18 0.0430(14) 0.0220(11) 0.0499(14) 0.0050(10) -0.0007(11) -0.0132(10)
C19 0.0604(17) 0.0293(12) 0.0442(14) -0.0072(10) -0.0238(12) -0.0124(11)
C20 0.0182(9) 0.0192(9) 0.0187(8) -0.0015(7) -0.0039(7) -0.0007(7)
C21 0.0201(10) 0.0302(11) 0.0307(10) -0.0030(8) 0.0044(8) 0.0012(8)
C22 0.0311(11) 0.0255(10) 0.0253(10) 0.0002(8) -0.0119(8) 0.0018(8)
C23 0.0196(9) 0.0308(11) 0.0273(10) -0.0014(8) -0.0076(8) -0.0079(8)
C24 0.0404(12) 0.0227(10) 0.0327(11) -0.0049(8) -0.0070(9) -0.0145(9)
C25 0.0292(11) 0.0447(13) 0.0245(10) 0.0000(9) 0.0024(8) -0.0217(10)
C26 0.0394(12) 0.0225(10) 0.0280(10) -0.0038(8) -0.0014(9) 0.0065(9)
C27 0.0573(15) 0.0182(10) 0.0254(10) 0.0060(8) -0.0066(10) 0.0000(9)
C28 0.0275(11) 0.0249(11) 0.0476(13) -0.0042(9) -0.0159(10) 0.0080(8)
C29 0.0155(9) 0.0244(10) 0.0287(10) -0.0038(8) -0.0023(7) -0.0002(7)
C30 0.0350(12) 0.0248(10) 0.0265(10) 0.0020(8) -0.0094(9) 0.0094(9)
C31 0.0255(10) 0.0166(9) 0.0310(10) -0.0035(8) 0.0002(8) -0.0006(7)
C32 0.0334(11) 0.0218(10) 0.0253(10) 0.0061(8) 0.0015(8) -0.0114(8)
C33 0.0171(9) 0.0270(10) 0.0307(10) -0.0013(8) 0.0000(8) -0.0061(8)
C34 0.0249(10) 0.0224(9) 0.0257(9) -0.0001(7) -0.0050(8) -0.0113(8)
Si7 0.0176(2) 0.0125(2) 0.0113(2) -0.00003(16) -0.00022(17) -0.00432(17)
Si8 0.0317(3) 0.0145(2) 0.0116(2) 0.00017(17) -0.00285(19) -0.0093(2)
Si9 0.0252(3) 0.0260(3) 0.0220(3) 0.0000(2) -0.0068(2) -0.0104(2)
Si10 0.0275(3) 0.0153(2) 0.0251(3) -0.0008(2) -0.0028(2) 0.0023(2)
Si11 0.0224(3) 0.0175(2) 0.0264(3) 0.0058(2) -0.0052(2) -0.0027(2)
Si12 0.0188(3) 0.0273(3) 0.0232(3) 0.0017(2) 0.0006(2) -0.0124(2)
C35 0.0215(9) 0.0126(8) 0.0131(8) -0.0014(6) -0.0026(6) -0.0010(6)
C36 0.0239(10) 0.0229(9) 0.0173(8) -0.0010(7) 0.0022(7) -0.0024(7)
C37 0.0267(10) 0.0254(10) 0.0130(8) 0.0003(7) 0.0004(7) -0.0104(8)
C38 0.0161(8) 0.0169(8) 0.0140(8) 0.0017(6) -0.0014(6) -0.0064(6)
C39 0.0281(10) 0.0152(8) 0.0158(8) 0.0016(6) -0.0027(7) -0.0070(7)
C40 0.0356(12) 0.0285(11) 0.0410(13) 0.0071(9) 0.0113(10) -0.0081(9)
C41 0.0381(12) 0.0287(11) 0.0333(11) 0.0158(9) -0.0096(9) -0.0086(9)
C42 0.0223(9) 0.0141(8) 0.0108(7) -0.0004(6) -0.0015(6) -0.0055(7)
C43 0.0174(8) 0.0173(8) 0.0139(8) -0.0001(6) -0.0012(6) -0.0048(7)
C44 0.0177(9) 0.0141(8) 0.0205(8) -0.0024(6) 0.0001(7) -0.0024(7)
C45 0.0181(9) 0.0157(8) 0.0179(8) -0.0034(6) 0.0009(7) -0.0053(7)
C46 0.0173(9) 0.0180(9) 0.0203(8) -0.0032(7) -0.0030(7) -0.0035(7)
C47 0.0204(9) 0.0152(8) 0.0163(8) -0.0012(6) -0.0026(7) -0.0014(7)
C48 0.0169(9) 0.0205(9) 0.0199(8) -0.0021(7) -0.0037(7) -0.0048(7)
C49 0.0206(10) 0.0332(11) 0.0375(12) 0.0083(9) -0.0067(8) -0.0024(8)
C50 0.0202(9) 0.0306(11) 0.0264(10) -0.0004(8) 0.0010(8) -0.0043(8)
C51 0.0187(9) 0.0152(9) 0.0352(11) -0.0076(7) 0.0034(8) -0.0057(7)
C52 0.0302(11) 0.0209(10) 0.0479(13) 0.0011(9) 0.0072(10) -0.0089(8)
C53 0.0256(11) 0.0272(11) 0.0460(13) -0.0146(9) -0.0043(9) -0.0104(9)
C54 0.0252(10) 0.0165(9) 0.0303(10) -0.0042(7) -0.0096(8) 0.0013(7)
C55 0.0268(11) 0.0282(11) 0.0532(14) -0.0103(10) -0.0010(10) 0.0039(9)
C56 0.0579(16) 0.0251(11) 0.0405(13) 0.0008(9) -0.0265(12) 0.0038(11)
C57 0.0263(10) 0.0295(11) 0.0305(11) -0.0024(8) -0.0110(8) -0.0019(8)
C58 0.0612(17) 0.0262(12) 0.0521(15) 0.0019(10) -0.0321(13) -0.0156(11)
C59 0.0330(13) 0.081(2) 0.0327(12) 0.0083(12) -0.0071(10) -0.0322(13)
C60 0.0573(16) 0.0294(12) 0.0262(11) -0.0047(9) -0.0034(10) 0.0133(11)
C61 0.0531(15) 0.0205(10) 0.0284(11) 0.0038(8) -0.0091(10) -0.0052(9)
C62 0.0277(11) 0.0337(12) 0.0468(14) -0.0020(10) -0.0133(10) 0.0066(9)
C63 0.0202(10) 0.0262(10) 0.0382(11) -0.0028(9) -0.0065(8) -0.0008(8)
C64 0.0478(15) 0.0395(13) 0.0334(12) 0.0154(10) -0.0092(11) 0.0021(11)
C65 0.0353(12) 0.0187(10) 0.0523(14) -0.0034(9) 0.0023(10) -0.0071(9)
C66 0.0166(11) 0.0484(15) 0.0768(19) -0.0181(14) 0.0016(11) -0.0076(10)
C67 0.0485(14) 0.0482(14) 0.0265(11) 0.0039(10) 0.0048(10) -0.0324(12)
C68 0.0323(11) 0.0357(12) 0.0272(10) 0.0014(9) -0.0045(8) -0.0190(9)

loop_
_atom_type_symbol
_atom_type_description
_atom_type_scat_dispersion_real
_atom_type_scat_dispersion_imag
_atom_type_scat_source
C C 0.0033 0.0016 'International Tables Vol C Tables 4.2.6.8 and 6.1.1.4'
H H 0.0000 0.0000 'International Tables Vol C Tables 4.2.6.8 and 6.1.1.4'
Si Si 0.0817 0.0704 'International Tables Vol C Tables 4.2.6.8 and 6.1.1.4'

loop_
_geom_angle_atom_site_label_1
_geom_angle_atom_site_label_2
_geom_angle_atom_site_label_3
_geom_angle
C4 Si1 C1 100.24(7)
C4 Si1 Si2 128.98(6)
C1 Si1 Si2 128.18(6)
C8 Si2 C5 116.80(8)
C8 Si2 Si1 120.84(6)
C5 Si2 Si1 118.75(6)
C25 Si3 C23 108.54(10)
C25 Si3 C24 109.03(10)
C23 Si3 C24 100.84(10)
C25 Si3 C1 111.33(8)
C23 Si3 C1 114.56(8)
C24 Si3 C1 111.96(9)
C28 Si4 C27 107.14(11)
C28 Si4 C26 105.00(11)
C27 Si4 C26 107.50(10)
C28 Si4 C1 112.00(9)
C27 Si4 C1 114.07(10)
C26 Si4 C1 110.62(9)
C31 Si5 C29 105.43(9)
C31 Si5 C30 107.87(10)
C29 Si5 C30 105.69(10)
C31 Si5 C4 112.34(8)
C29 Si5 C4 115.53(8)
C30 Si5 C4 109.51(9)
C33 Si6 C34 108.56(9)
C33 Si6 C32 105.18(9)
C34 Si6 C32 107.55(9)
C33 Si6 C4 110.96(8)
C34 Si6 C4 114.55(8)
C32 Si6 C4 109.57(8)
C2 C1 Si3 110.00(11)
C2 C1 Si4 106.49(11)
Si3 C1 Si4 111.27(8)
C2 C1 Si1 98.13(10)
Si3 C1 Si1 117.06(9)
Si4 C1 Si1 112.60(8)
C3 C2 C1 111.15(14)
C2 C3 C4 112.13(13)
C3 C4 Si6 106.92(11)
C3 C4 Si1 101.12(10)
Si6 C4 Si1 115.70(9)
C3 C4 Si5 109.32(11)
Si6 C4 Si5 110.29(8)
Si1 C4 Si5 112.79(9)
C7 C5 C6 109.97(18)
C7 C5 Si2 116.18(14)
C6 C5 Si2 109.95(14)
C9 C8 C13 118.19(15)
C9 C8 Si2 121.07(13)
C13 C8 Si2 120.52(13)
C10 C9 C8 119.56(16)
C10 C9 C14 118.12(16)
C8 C9 C14 122.13(15)
C11 C10 C9 122.21(17)
C10 C11 C12 117.83(16)
C10 C11 C17 120.53(17)
C12 C11 C17 121.64(17)
C11 C12 C13 122.02(17)
C12 C13 C8 119.70(16)
C12 C13 C20 117.96(16)
C8 C13 C20 122.28(15)
C9 C14 C15 114.39(16)
C9 C14 C16 109.58(16)
C15 C14 C16 109.26(17)
C19 C17 C11 113.10(17)
C19 C17 C18 110.89(19)
C11 C17 C18 110.30(17)
C13 C20 C21 114.05(16)
C13 C20 C22 110.43(15)
C21 C20 C22 109.98(16)
C35 Si7 C38 101.09(8)
C35 Si7 Si8 125.75(6)
C38 Si7 Si8 132.96(6)
C42 Si8 C39 119.51(8)
C42 Si8 Si7 120.37(6)
C39 Si8 Si7 119.03(6)
C59 Si9 C57 108.84(12)
C59 Si9 C58 109.59(14)
C57 Si9 C58 101.10(10)
C59 Si9 C35 111.79(9)
C57 Si9 C35 113.78(9)
C58 Si9 C35 111.19(10)
C60 Si10 C61 107.31(11)
C60 Si10 C62 104.18(12)
C61 Si10 C62 106.35(11)
C60 Si10 C35 110.43(9)
C61 Si10 C35 114.80(10)
C62 Si10 C35 113.07(9)
C65 Si11 C64 106.92(12)
C65 Si11 C63 106.41(10)
C64 Si11 C63 106.16(11)
C65 Si11 C38 113.45(9)
C64 Si11 C38 109.79(10)
C63 Si11 C38 113.63(9)
C66 Si12 C67 105.19(13)
C66 Si12 C68 108.65(12)
C67 Si12 C68 106.44(10)
C66 Si12 C38 111.00(10)
C67 Si12 C38 110.89(10)
C68 Si12 C38 114.18(9)
C36 C35 Si9 110.00(12)
C36 C35 Si7 98.08(11)
Si9 C35 Si7 117.29(9)
C36 C35 Si10 105.62(12)
Si9 C35 Si10 111.35(9)
Si7 C35 Si10 113.03(9)
C37 C36 C35 111.77(15)
C36 C37 C38 112.72(15)
C37 C38 Si12 107.80(12)
C37 C38 Si7 100.13(11)
Si12 C38 Si7 114.81(9)
C37 C38 Si11 108.43(12)
Si12 C38 Si11 110.42(9)
Si7 C38 Si11 114.38(9)
C40 C39 C41 109.60(17)
C40 C39 Si8 111.25(13)
C41 C39 Si8 116.89(14)
C47 C42 C43 118.73(15)
C47 C42 Si8 119.39(13)
C43 C42 Si8 121.31(13)
C44 C43 C42 119.08(16)
C44 C43 C48 119.60(16)
C42 C43 C48 121.15(15)
C45 C44 C43 122.08(17)
C46 C45 C44 118.14(16)
C46 C45 C51 122.04(16)
C44 C45 C51 119.73(16)
C45 C46 C47 121.59(17)
C46 C47 C42 119.77(16)
C46 C47 C54 117.94(16)
C42 C47 C54 122.29(16)
C43 C48 C50 109.26(15)
C43 C48 C49 115.84(16)
C50 C48 C49 108.40(16)
C45 C51 C53 114.03(17)
C45 C51 C52 109.11(16)
C53 C51 C52 110.37(17)
C47 C54 C56 111.14(17)
C47 C54 C55 112.76(17)
C56 C54 C55 110.83(19)

loop_
_geom_bond_atom_site_label_1
_geom_bond_atom_site_label_2
_geom_bond_distance
Si1 C4 1.9010(17)
Si1 C1 1.9131(17)
Si1 Si2 2.1828(6)
Si2 C8 1.8968(17)
Si2 C5 1.9017(18)
Si3 C25 1.867(2)
Si3 C23 1.878(2)
Si3 C24 1.880(2)
Si3 C1 1.9068(18)
Si4 C28 1.870(2)
Si4 C27 1.876(2)
Si4 C26 1.880(2)
Si4 C1 1.9081(17)
Si5 C31 1.870(2)
Si5 C29 1.874(2)
Si5 C30 1.881(2)
Si5 C4 1.9127(17)
Si6 C33 1.875(2)
Si6 C34 1.8771(19)
Si6 C32 1.881(2)
Si6 C4 1.9010(17)
C1 C2 1.576(2)
C2 C3 1.537(2)
C3 C4 1.578(2)
C5 C7 1.527(3)
C5 C6 1.530(3)
C8 C9 1.418(2)
C8 C13 1.419(2)
C9 C10 1.398(2)
C9 C14 1.524(2)
C10 C11 1.388(3)
C11 C12 1.392(3)
C11 C17 1.523(2)
C12 C13 1.397(2)
C13 C20 1.523(2)
C14 C15 1.531(3)
C14 C16 1.533(3)
C17 C19 1.521(3)
C17 C18 1.525(3)
C20 C21 1.528(3)
C20 C22 1.535(3)
Si7 C35 1.9008(17)
Si7 C38 1.9076(17)
Si7 Si8 2.1620(7)
Si8 C42 1.8876(17)
Si8 C39 1.9022(18)
Si9 C59 1.863(3)
Si9 C57 1.879(2)
Si9 C58 1.882(2)
Si9 C35 1.8834(19)
Si10 C60 1.870(2)
Si10 C61 1.877(2)
Si10 C62 1.879(2)
Si10 C35 1.9147(18)
Si11 C65 1.875(2)
Si11 C64 1.875(2)
Si11 C63 1.876(2)
Si11 C38 1.9138(19)
Si12 C66 1.857(3)
Si12 C67 1.879(2)
Si12 C68 1.881(2)
Si12 C38 1.9026(18)
C35 C36 1.584(2)
C36 C37 1.520(3)
C37 C38 1.575(2)
C39 C40 1.528(3)
C39 C41 1.528(3)
C42 C47 1.411(2)
C42 C43 1.417(2)
C43 C44 1.397(2)
C43 C48 1.523(2)
C44 C45 1.393(3)
C45 C46 1.386(3)
C45 C51 1.521(2)
C46 C47 1.399(2)
C47 C54 1.517(2)
C48 C50 1.529(3)
C48 C49 1.530(3)
C51 C53 1.527(3)
C51 C52 1.533(3)
C54 C56 1.521(3)
C54 C55 1.536(3)

loop_
_geom_torsion_atom_site_label_1
_geom_torsion_atom_site_label_2
_geom_torsion_atom_site_label_3
_geom_torsion_atom_site_label_4
_geom_torsion
Si3 C1 C2 C3 -82.50(14)
Si4 C1 C2 C3 156.82(11)
Si1 C1 C2 C3 40.26(15)
C1 C2 C3 C4 -45.35(19)
C2 C3 C4 Si6 -98.22(14)
C2 C3 C4 Si1 23.23(16)
C2 C3 C4 Si5 142.39(12)
C5 Si2 C8 C9 98.12(15)
Si1 Si2 C8 C9 -103.56(13)
C5 Si2 C8 C13 -87.45(15)
Si1 Si2 C8 C13 70.87(15)
C13 C8 C9 C10 -7.0(2)
Si2 C8 C9 C10 167.60(13)
C13 C8 C9 C14 167.97(16)
Si2 C8 C9 C14 -17.5(2)
C8 C9 C10 C11 1.6(3)
C14 C9 C10 C11 -173.52(17)
C9 C10 C11 C12 4.0(3)
C9 C10 C11 C17 -175.02(17)
C10 C11 C12 C13 -4.3(3)
C17 C11 C12 C13 174.75(17)
C11 C12 C13 C8 -1.1(3)
C11 C12 C13 C20 176.03(16)
C9 C8 C13 C12 6.7(2)
Si2 C8 C13 C12 -167.88(13)
C9 C8 C13 C20 -170.29(15)
Si2 C8 C13 C20 15.1(2)
C10 C9 C14 C15 -50.8(2)
C8 C9 C14 C15 134.20(18)
C10 C9 C14 C16 72.3(2)
C8 C9 C14 C16 -102.73(19)
C10 C11 C17 C19 -127.8(2)
C12 C11 C17 C19 53.2(3)
C10 C11 C17 C18 107.4(2)
C12 C11 C17 C18 -71.7(2)
C12 C13 C20 C21 62.8(2)
C8 C13 C20 C21 -120.20(19)
C12 C13 C20 C22 -61.7(2)
C8 C13 C20 C22 115.37(19)
C59 Si9 C35 C36 157.79(15)
C57 Si9 C35 C36 33.99(15)
C58 Si9 C35 C36 -79.37(15)
C59 Si9 C35 Si7 46.93(15)
C57 Si9 C35 Si7 -76.86(12)
C58 Si9 C35 Si7 169.78(11)
C59 Si9 C35 Si10 -85.47(14)
C57 Si9 C35 Si10 150.73(10)
C58 Si9 C35 Si10 37.37(13)
Si9 C35 C36 C37 -84.99(16)
Si7 C35 C36 C37 37.99(17)
Si10 C35 C36 C37 154.73(13)
C35 C36 C37 C38 -45.4(2)
C36 C37 C38 Si12 -95.12(16)
C36 C37 C38 Si7 25.22(17)
C36 C37 C38 Si11 145.32(13)
C39 Si8 C42 C47 -84.28(16)
Si7 Si8 C42 C47 83.65(14)
C39 Si8 C42 C43 104.49(15)
Si7 Si8 C42 C43 -87.59(15)
C47 C42 C43 C44 -7.3(2)
Si8 C42 C43 C44 164.01(13)
C47 C42 C43 C48 167.97(16)
Si8 C42 C43 C48 -20.7(2)
C42 C43 C44 C45 1.4(3)
C48 C43 C44 C45 -173.93(16)
C43 C44 C45 C46 5.2(3)
C43 C44 C45 C51 -171.38(17)
C44 C45 C46 C47 -5.9(3)
C51 C45 C46 C47 170.59(17)
C45 C46 C47 C42 0.0(3)
C45 C46 C47 C54 179.75(17)
C43 C42 C47 C46 6.6(3)
Si8 C42 C47 C46 -164.83(14)
C43 C42 C47 C54 -173.10(17)
Si8 C42 C47 C54 15.4(2)
C44 C43 C48 C50 83.8(2)
C42 C43 C48 C50 -91.4(2)
C44 C43 C48 C49 -38.9(2)
C42 C43 C48 C49 145.88(18)
C46 C45 C51 C53 33.7(3)
C44 C45 C51 C53 -149.84(18)
C46 C45 C51 C52 -90.2(2)
C44 C45 C51 C52 86.3(2)
C46 C47 C54 C56 -61.3(2)
C42 C47 C54 C56 118.4(2)
C46 C47 C54 C55 63.9(2)
C42 C47 C54 C55 -116.4(2)
